data_4502266
loop_
_publ_author_name
'Pigge, F. Christopher'
'Vangala, Venu R.'
'Swenson, Dale C.'
'Rath, Nigam P.'

_publ_section_title
;
 Examination of Halogen Bonding Interactions in Electronically Distinct
 but Structurally Related Tris(haloarenes)
;
_journal_issue 1
_journal_name_full 'Crystal Growth &amp; Design'
_journal_page_first 224
_journal_paper_doi 10.1021/cg9008625
_journal_volume 10
_journal_year 2010
_chemical_formula_moiety 'C27 H15 Br3 O3'
_chemical_formula_sum 'C27 H15 Br3 O3'
_chemical_formula_weight 627.12
_chemical_name_systematic
; 
 ? 
;
_space_group_IT_number 14
_symmetry_cell_setting monoclinic
_symmetry_space_group_name_Hall '-P 2ybc'
_symmetry_space_group_name_H-M 'P 1 21/c 1'
_atom_sites_solution_hydrogens geom
_atom_sites_solution_primary direct
_atom_sites_solution_secondary difmap
_audit_creation_method SHELXL-97
_cell_angle_alpha 90.00
_cell_angle_beta 109.070(5)
_cell_angle_gamma 90.00
_cell_formula_units_Z 4
_cell_length_a 11.6382(13)
_cell_length_b 14.1355(15)
_cell_length_c 14.9051(16)
_cell_measurement_reflns_used 10037
_cell_measurement_temperature 190(2)
_cell_measurement_theta_max 27.5
_cell_measurement_theta_min 1.0
_cell_volume 2317.5(4)
_computing_cell_refinement 'HKL Scalepack (Otwinowski & Minor, 1997)'
_computing_data_collection 'Collect (Nonius BV, 1997-2000)'
_computing_data_reduction 'HKL Denzo, Scalepack (Otwinowski & Minor, 1997'
_computing_molecular_graphics 'SHELXTL v6.1 (Sheldrick, 2008)'
_computing_publication_material 'SHELXTL v6.1 (Sheldrick, 2008)'
_computing_structure_refinement 'SHELXTL v6.1 (Sheldrick, 2008)'
_computing_structure_solution 'SHELXTL v6.1 (Sheldrick, 2008)'
_diffrn_ambient_temperature 190(2)
_diffrn_detector_area_resol_mean 9
_diffrn_measured_fraction_theta_full 0.998
_diffrn_measured_fraction_theta_max 0.998
_diffrn_measurement_device_type 'Nonius KappaCCD'
_diffrn_measurement_method 'CCD phi and omega scans'
_diffrn_radiation_monochromator graphite
_diffrn_radiation_source 'fine-focus sealed tube'
_diffrn_radiation_type MoK\a
_diffrn_radiation_wavelength 0.71073
_diffrn_reflns_av_R_equivalents 0.0311
_diffrn_reflns_av_sigmaI/netI 0.0251
_diffrn_reflns_limit_h_max 15
_diffrn_reflns_limit_h_min -15
_diffrn_reflns_limit_k_max 18
_diffrn_reflns_limit_k_min -18
_diffrn_reflns_limit_l_max 19
_diffrn_reflns_limit_l_min -19
_diffrn_reflns_number 40352
_diffrn_reflns_theta_full 27.49
_diffrn_reflns_theta_max 27.49
_diffrn_reflns_theta_min 3.06
_diffrn_standards_number 0
_exptl_absorpt_coefficient_mu 5.250
_exptl_absorpt_correction_T_max 0.432
_exptl_absorpt_correction_T_min 0.341
_exptl_absorpt_correction_type multi-scan
_exptl_absorpt_process_details 'HKL Scalepack (Otwinowski & Minor, 1997)'
_exptl_crystal_colour 'pale orange yellow'
_exptl_crystal_density_diffrn 1.797
_exptl_crystal_density_method 'not measured'
_exptl_crystal_description prism
_exptl_crystal_F_000 1224
_exptl_crystal_size_max 0.22
_exptl_crystal_size_mid 0.22
_exptl_crystal_size_min 0.16
_refine_diff_density_max 0.901
_refine_diff_density_min -0.767
_refine_diff_density_rms 0.067
_refine_ls_extinction_method none
_refine_ls_goodness_of_fit_ref 1.019
_refine_ls_hydrogen_treatment constr
_refine_ls_matrix_type full
_refine_ls_number_parameters 298
_refine_ls_number_reflns 5308
_refine_ls_number_restraints 0
_refine_ls_restrained_S_all 1.019
_refine_ls_R_factor_all 0.0492
_refine_ls_R_factor_gt 0.0325
_refine_ls_shift/su_max 0.001
_refine_ls_shift/su_mean 0.000
_refine_ls_structure_factor_coef Fsqd
_refine_ls_weighting_details 'calc w=1/[\s^2^(Fo^2^)+(0.0278P)^2^+2.5291P] where P=(Fo^2^+2Fc^2^)/3'
_refine_ls_weighting_scheme calc
_refine_ls_wR_factor_gt 0.0682
_refine_ls_wR_factor_ref 0.0739
_reflns_number_gt 4200
_reflns_number_total 5308
_reflns_threshold_expression >2sigma(I)
_cod_data_source_file cg9008625_si_001.cif
_cod_data_source_block fcp634
_cod_depositor_comments
;
The following automatic conversions were performed:

'_symmetry_cell_setting' value 'Monoclinic' changed to 'monoclinic'
according to /home/saulius/struct/CIF-dictionaries/cif_core.dic
dictionary named 'cif_core.dic' version 2.4.2 from 2011-04-26.

Automatic conversion script
Id: cif_fix_values 1715 2011-07-08 13:25:40Z adriana 
;
_cod_original_sg_symbol_Hall ' P -2ybc '
_cod_original_sg_symbol_H-M ' P 21/c'
_cod_database_code 4502266

loop_
_symmetry_equiv_pos_as_xyz
'x, y, z'
'-x, y+1/2, -z+1/2'
'-x, -y, -z'
'x, -y-1/2, z-1/2'

loop_
_atom_site_label
_atom_site_type_symbol
_atom_site_fract_x
_atom_site_fract_y
_atom_site_fract_z
_atom_site_U_iso_or_equiv
_atom_site_adp_type
_atom_site_occupancy
_atom_site_symmetry_multiplicity
_atom_site_calc_flag
_atom_site_refinement_flags
Br1 Br 0.61872(3) 0.43353(2) 1.16366(2) 0.04970(10) Uani 1 1 d .
Br2 Br 1.32806(3) 0.29622(3) 0.93301(2) 0.05209(10) Uani 1 1 d .
Br3 Br 1.05997(3) -0.38804(2) 0.94959(3) 0.05415(10) Uani 1 1 d .
C1 C 0.7095(2) 0.04498(17) 0.94364(18) 0.0285(5) Uani 1 1 d .
C2 C 0.8153(2) 0.07097(17) 0.92574(17) 0.0285(5) Uani 1 1 d .
H2 H 0.8517 0.1307 0.9467 0.034 Uiso 1 1 calc R
C3 C 0.8680(2) 0.00952(17) 0.87709(17) 0.0274(5) Uani 1 1 d .
C4 C 0.8139(2) -0.07788(17) 0.84688(17) 0.0281(5) Uani 1 1 d .
H4 H 0.8508 -0.1206 0.8153 0.034 Uiso 1 1 calc R
C5 C 0.7064(2) -0.10343(17) 0.86235(18) 0.0283(5) Uani 1 1 d .
C6 C 0.6543(2) -0.04132(17) 0.91064(18) 0.0285(5) Uani 1 1 d .
H6 H 0.5806 -0.0580 0.9211 0.034 Uiso 1 1 calc R
C7 C 0.6575(2) 0.10426(18) 1.00448(18) 0.0301(5) Uani 1 1 d .
O1 O 0.61872(19) 0.06550(13) 1.06168(14) 0.0407(5) Uani 1 1 d .
C8 C 0.9836(2) 0.03297(18) 0.85862(18) 0.0291(5) Uani 1 1 d .
O2 O 1.05207(17) -0.02969(13) 0.85203(14) 0.0386(4) Uani 1 1 d .
C9 C 0.6415(2) -0.19492(18) 0.82731(17) 0.0295(5) Uani 1 1 d .
O3 O 0.53069(17) -0.19701(13) 0.80135(14) 0.0391(4) Uani 1 1 d .
C10 C 0.6537(2) 0.20959(18) 0.99470(18) 0.0291(5) Uani 1 1 d .
C11 C 0.6420(2) 0.26296(18) 1.06999(19) 0.0312(6) Uani 1 1 d .
H11 H 0.6405 0.2330 1.1266 0.037 Uiso 1 1 calc R
C12 C 0.6326(2) 0.35986(19) 1.06068(19) 0.0343(6) Uani 1 1 d .
C13 C 0.6332(3) 0.4053(2) 0.9790(2) 0.0403(7) Uani 1 1 d .
H13 H 0.6276 0.4723 0.9746 0.048 Uiso 1 1 calc R
C14 C 0.6419(3) 0.3522(2) 0.9038(2) 0.0404(7) Uani 1 1 d .
H14 H 0.6404 0.3826 0.8466 0.048 Uiso 1 1 calc R
C15 C 0.6527(2) 0.25448(19) 0.91135(19) 0.0337(6) Uani 1 1 d .
H15 H 0.6594 0.2182 0.8596 0.040 Uiso 1 1 calc R
C16 C 1.0140(2) 0.13492(17) 0.85000(18) 0.0284(5) Uani 1 1 d .
C17 C 1.1355(2) 0.16274(19) 0.88556(18) 0.0310(6) Uani 1 1 d .
H17 H 1.1976 0.1177 0.9132 0.037 Uiso 1 1 calc R
C18 C 1.1639(2) 0.2569(2) 0.87993(18) 0.0334(6) Uani 1 1 d .
C19 C 1.0759(3) 0.32295(19) 0.8366(2) 0.0391(6) Uani 1 1 d .
H19 H 1.0970 0.3876 0.8343 0.047 Uiso 1 1 calc R
C20 C 0.9562(3) 0.2937(2) 0.7966(2) 0.0402(6) Uani 1 1 d .
H20 H 0.8957 0.3380 0.7638 0.048 Uiso 1 1 calc R
C21 C 0.9245(2) 0.20025(18) 0.80415(19) 0.0343(6) Uani 1 1 d .
H21 H 0.8421 0.1809 0.7782 0.041 Uiso 1 1 calc R
C22 C 0.7126(2) -0.28220(17) 0.82452(18) 0.0301(5) Uani 1 1 d .
C23 C 0.8334(2) -0.29313(18) 0.88082(18) 0.0314(6) Uani 1 1 d .
H23 H 0.8743 -0.2437 0.9221 0.038 Uiso 1 1 calc R
C24 C 0.8936(2) -0.37629(19) 0.8763(2) 0.0357(6) Uani 1 1 d .
C25 C 0.8352(3) -0.4494(2) 0.8176(2) 0.0438(7) Uani 1 1 d .
H25 H 0.8775 -0.5064 0.8155 0.053 Uiso 1 1 calc R
C26 C 0.7155(3) -0.4392(2) 0.7622(2) 0.0446(7) Uani 1 1 d .
H26 H 0.6751 -0.4892 0.7216 0.053 Uiso 1 1 calc R
C27 C 0.6538(3) -0.35637(19) 0.76547(19) 0.0371(6) Uani 1 1 d .
H27 H 0.5710 -0.3499 0.7273 0.045 Uiso 1 1 calc R

loop_
_atom_site_aniso_label
_atom_site_aniso_U_11
_atom_site_aniso_U_22
_atom_site_aniso_U_33
_atom_site_aniso_U_23
_atom_site_aniso_U_13
_atom_site_aniso_U_12
Br1 0.0532(2) 0.03941(16) 0.04895(18) -0.01356(13) 0.00636(14) 0.00999(14)
Br2 0.04030(17) 0.0644(2) 0.0534(2) -0.01225(15) 0.01787(14) -0.02402(15)
Br3 0.03653(17) 0.05144(19) 0.0727(2) 0.01262(16) 0.01541(15) 0.00745(14)
C1 0.0294(13) 0.0274(12) 0.0298(13) 0.0026(10) 0.0112(11) 0.0024(10)
C2 0.0323(13) 0.0255(12) 0.0292(13) 0.0014(10) 0.0122(11) -0.0001(10)
C3 0.0287(13) 0.0275(12) 0.0278(12) 0.0037(10) 0.0116(10) 0.0000(10)
C4 0.0320(13) 0.0261(12) 0.0291(13) 0.0020(10) 0.0140(11) 0.0019(10)
C5 0.0311(13) 0.0248(12) 0.0293(13) 0.0039(10) 0.0103(11) -0.0001(10)
C6 0.0272(13) 0.0296(13) 0.0310(13) 0.0036(10) 0.0124(11) 0.0002(10)
C7 0.0282(13) 0.0303(13) 0.0329(14) -0.0005(10) 0.0116(11) -0.0004(10)
O1 0.0522(12) 0.0343(10) 0.0464(12) 0.0004(9) 0.0309(10) -0.0005(9)
C8 0.0298(13) 0.0291(13) 0.0304(13) 0.0016(10) 0.0125(11) -0.0014(11)
O2 0.0367(10) 0.0314(10) 0.0534(12) -0.0009(9) 0.0226(9) 0.0023(8)
C9 0.0322(14) 0.0305(13) 0.0272(13) -0.0011(10) 0.0116(11) -0.0034(11)
O3 0.0295(10) 0.0406(11) 0.0454(11) -0.0058(9) 0.0098(9) -0.0023(8)
C10 0.0220(12) 0.0306(13) 0.0349(14) -0.0013(10) 0.0094(10) 0.0009(10)
C11 0.0253(13) 0.0318(13) 0.0340(14) -0.0007(11) 0.0062(11) 0.0021(10)
C12 0.0257(13) 0.0347(14) 0.0375(15) -0.0072(11) 0.0033(11) 0.0033(11)
C13 0.0337(15) 0.0288(13) 0.0502(18) 0.0003(12) 0.0028(13) 0.0026(11)
C14 0.0378(15) 0.0393(15) 0.0392(16) 0.0088(12) 0.0059(13) -0.0005(12)
C15 0.0290(13) 0.0358(14) 0.0352(14) 0.0007(11) 0.0091(11) 0.0013(11)
C16 0.0305(13) 0.0299(13) 0.0286(13) -0.0014(10) 0.0149(11) -0.0021(10)
C17 0.0297(13) 0.0362(14) 0.0296(13) 0.0003(11) 0.0132(11) -0.0017(11)
C18 0.0323(14) 0.0413(15) 0.0317(14) -0.0044(11) 0.0173(11) -0.0113(12)
C19 0.0521(18) 0.0286(14) 0.0446(16) -0.0015(12) 0.0266(14) -0.0081(12)
C20 0.0438(16) 0.0317(14) 0.0484(17) 0.0065(12) 0.0196(14) 0.0038(12)
C21 0.0305(14) 0.0338(14) 0.0396(15) 0.0042(11) 0.0127(12) -0.0006(11)
C22 0.0343(14) 0.0278(13) 0.0315(13) -0.0001(10) 0.0155(11) -0.0038(11)
C23 0.0317(14) 0.0298(13) 0.0340(14) -0.0001(10) 0.0125(11) -0.0039(11)
C24 0.0343(14) 0.0329(14) 0.0431(16) 0.0067(12) 0.0170(12) 0.0021(11)
C25 0.0548(19) 0.0314(15) 0.0534(18) -0.0023(13) 0.0289(16) 0.0041(13)
C26 0.058(2) 0.0331(15) 0.0442(17) -0.0115(13) 0.0185(15) -0.0079(14)
C27 0.0388(15) 0.0365(14) 0.0355(15) -0.0058(12) 0.0114(12) -0.0069(12)

loop_
_atom_type_symbol
_atom_type_description
_atom_type_scat_dispersion_real
_atom_type_scat_dispersion_imag
_atom_type_scat_source
C C 0.0033 0.0016 'International Tables Vol C Tables 4.2.6.8 and 6.1.1.4'
H H 0.0000 0.0000 'International Tables Vol C Tables 4.2.6.8 and 6.1.1.4'
O O 0.0106 0.0060 'International Tables Vol C Tables 4.2.6.8 and 6.1.1.4'
Br Br -0.2901 2.4595 'International Tables Vol C Tables 4.2.6.8 and 6.1.1.4'

loop_
_geom_angle_atom_site_label_1
_geom_angle_atom_site_label_2
_geom_angle_atom_site_label_3
_geom_angle
C2 C1 C6 119.9(2)
C2 C1 C7 121.7(2)
C6 C1 C7 118.2(2)
C1 C2 C3 120.1(2)
C1 C2 H2 119.9
C3 C2 H2 119.9
C4 C3 C2 119.4(2)
C4 C3 C8 118.4(2)
C2 C3 C8 122.2(2)
C5 C4 C3 120.8(2)
C5 C4 H4 119.6
C3 C4 H4 119.6
C4 C5 C6 119.3(2)
C4 C5 C9 122.9(2)
C6 C5 C9 117.9(2)
C1 C6 C5 120.4(2)
C1 C6 H6 119.8
C5 C6 H6 119.8
O1 C7 C10 120.7(2)
O1 C7 C1 119.1(2)
C10 C7 C1 120.2(2)
O2 C8 C3 120.4(2)
O2 C8 C16 120.9(2)
C3 C8 C16 118.7(2)
O3 C9 C22 120.6(2)
O3 C9 C5 119.4(2)
C22 C9 C5 120.0(2)
C15 C10 C11 119.8(2)
C15 C10 C7 122.2(2)
C11 C10 C7 117.9(2)
C12 C11 C10 118.8(3)
C12 C11 H11 120.6
C10 C11 H11 120.6
C13 C12 C11 122.0(3)
C13 C12 Br1 118.9(2)
C11 C12 Br1 119.2(2)
C12 C13 C14 119.2(3)
C12 C13 H13 120.4
C14 C13 H13 120.4
C13 C14 C15 120.2(3)
C13 C14 H14 119.9
C15 C14 H14 119.9
C14 C15 C10 120.0(3)
C14 C15 H15 120.0
C10 C15 H15 120.0
C21 C16 C17 120.1(2)
C21 C16 C8 121.3(2)
C17 C16 C8 118.5(2)
C18 C17 C16 118.8(2)
C18 C17 H17 120.6
C16 C17 H17 120.6
C17 C18 C19 121.7(2)
C17 C18 Br2 119.1(2)
C19 C18 Br2 119.3(2)
C18 C19 C20 119.1(2)
C18 C19 H19 120.4
C20 C19 H19 120.4
C21 C20 C19 120.4(3)
C21 C20 H20 119.8
C19 C20 H20 119.8
C20 C21 C16 119.7(3)
C20 C21 H21 120.1
C16 C21 H21 120.1
C23 C22 C27 119.2(2)
C23 C22 C9 122.3(2)
C27 C22 C9 118.4(2)
C24 C23 C22 119.6(2)
C24 C23 H23 120.2
C22 C23 H23 120.2
C25 C24 C23 121.0(3)
C25 C24 Br3 119.9(2)
C23 C24 Br3 119.0(2)
C26 C25 C24 119.6(3)
C26 C25 H25 120.2
C24 C25 H25 120.2
C25 C26 C27 120.2(3)
C25 C26 H26 119.9
C27 C26 H26 119.9
C26 C27 C22 120.3(3)
C26 C27 H27 119.9
C22 C27 H27 119.9

loop_
_geom_bond_atom_site_label_1
_geom_bond_atom_site_label_2
_geom_bond_distance
Br1 C12 1.905(3)
Br2 C18 1.897(3)
Br3 C24 1.895(3)
C1 C2 1.391(3)
C1 C6 1.392(3)
C1 C7 1.500(3)
C2 C3 1.396(3)
C2 H2 0.9500
C3 C4 1.393(3)
C3 C8 1.496(3)
C4 C5 1.392(3)
C4 H4 0.9500
C5 C6 1.394(4)
C5 C9 1.503(3)
C6 H6 0.9500
C7 O1 1.218(3)
C7 C10 1.495(4)
C8 O2 1.217(3)
C8 C16 1.499(3)
C9 O3 1.220(3)
C9 C22 1.494(4)
C10 C15 1.392(4)
C10 C11 1.396(4)
C11 C12 1.377(4)
C11 H11 0.9500
C12 C13 1.377(4)
C13 C14 1.381(4)
C13 H13 0.9500
C14 C15 1.388(4)
C14 H14 0.9500
C15 H15 0.9500
C16 C21 1.393(4)
C16 C17 1.395(4)
C17 C18 1.380(4)
C17 H17 0.9500
C18 C19 1.381(4)
C19 C20 1.387(4)
C19 H19 0.9500
C20 C21 1.386(4)
C20 H20 0.9500
C21 H21 0.9500
C22 C23 1.391(4)
C22 C27 1.396(4)
C23 C24 1.381(4)
C23 H23 0.9500
C24 C25 1.380(4)
C25 C26 1.375(4)
C25 H25 0.9500
C26 C27 1.382(4)
C26 H26 0.9500
C27 H27 0.9500

loop_
_geom_torsion_atom_site_label_1
_geom_torsion_atom_site_label_2
_geom_torsion_atom_site_label_3
_geom_torsion_atom_site_label_4
_geom_torsion
C6 C1 C2 C3 -1.8(4)
C7 C1 C2 C3 173.4(2)
C1 C2 C3 C4 -0.1(4)
C1 C2 C3 C8 -178.2(2)
C2 C3 C4 C5 1.8(4)
C8 C3 C4 C5 179.9(2)
C3 C4 C5 C6 -1.5(4)
C3 C4 C5 C9 177.2(2)
C2 C1 C6 C5 2.1(4)
C7 C1 C6 C5 -173.2(2)
C4 C5 C6 C1 -0.5(4)
C9 C5 C6 C1 -179.2(2)
C2 C1 C7 O1 -137.9(3)
C6 C1 C7 O1 37.4(4)
C2 C1 C7 C10 42.1(4)
C6 C1 C7 C10 -142.6(2)
C4 C3 C8 O2 -27.4(4)
C2 C3 C8 O2 150.7(3)
C4 C3 C8 C16 153.5(2)
C2 C3 C8 C16 -28.4(3)
C4 C5 C9 O3 -145.3(3)
C6 C5 C9 O3 33.3(3)
C4 C5 C9 C22 34.7(4)
C6 C5 C9 C22 -146.7(2)
O1 C7 C10 C15 -155.3(3)
C1 C7 C10 C15 24.7(4)
O1 C7 C10 C11 20.0(4)
C1 C7 C10 C11 -160.0(2)
C15 C10 C11 C12 -1.6(4)
C7 C10 C11 C12 -177.0(2)
C10 C11 C12 C13 0.8(4)
C10 C11 C12 Br1 -179.19(18)
C11 C12 C13 C14 0.8(4)
Br1 C12 C13 C14 -179.3(2)
C12 C13 C14 C15 -1.4(4)
C13 C14 C15 C10 0.6(4)
C11 C10 C15 C14 1.0(4)
C7 C10 C15 C14 176.2(2)
O2 C8 C16 C21 142.4(3)
C3 C8 C16 C21 -38.6(3)
O2 C8 C16 C17 -34.9(4)
C3 C8 C16 C17 144.1(2)
C21 C16 C17 C18 4.2(4)
C8 C16 C17 C18 -178.5(2)
C16 C17 C18 C19 -2.7(4)
C16 C17 C18 Br2 177.31(18)
C17 C18 C19 C20 -1.0(4)
Br2 C18 C19 C20 179.0(2)
C18 C19 C20 C21 3.2(4)
C19 C20 C21 C16 -1.7(4)
C17 C16 C21 C20 -2.0(4)
C8 C16 C21 C20 -179.3(2)
O3 C9 C22 C23 -157.6(3)
C5 C9 C22 C23 22.4(4)
O3 C9 C22 C27 20.2(4)
C5 C9 C22 C27 -159.8(2)
C27 C22 C23 C24 1.0(4)
C9 C22 C23 C24 178.8(2)
C22 C23 C24 C25 -0.9(4)
C22 C23 C24 Br3 177.47(19)
C23 C24 C25 C26 0.4(4)
Br3 C24 C25 C26 -177.9(2)
C24 C25 C26 C27 -0.2(5)
C25 C26 C27 C22 0.4(4)
C23 C22 C27 C26 -0.8(4)
C9 C22 C27 C26 -178.7(3)

loop_
_cod_related_entry_id
_cod_related_entry_database
_cod_related_entry_code
1 ChemSpider 30661370
